data_4134343
loop_
_publ_author_name
'Guo, Qing-Hui'
'Zhou, Jiawang'
'Mao, Haochuan'
'Qiu, Yunyan'
'Nguyen, Minh T.'
'Feng, Yuanning'
'Liang, Jiaqi'
'Shen, Dengke'
'Li, Penghao'
'Liu, Zhichang'
'Wasielewski, Michael R.'
'Stoddart, J. Fraser'

_publ_section_title
;
 TetrazineBox: A Structurally Transformative ToolBox.
;
_journal_name_full 'Journal of the American Chemical Society'
_journal_paper_doi 10.1021/jacs.0c01114
_journal_year 2020
_chemical_formula_moiety '4(F6 P), 2(C22 H18 N4), 2(C H1.5 N0.5)'
_chemical_formula_sum 'C46 H39 F24 N9 P4'
_chemical_formula_weight 1297.74
_space_group_crystal_system triclinic
_space_group_IT_number 2
_space_group_name_Hall '-P 1'
_space_group_name_H-M_alt 'P -1'
_atom_sites_solution_hydrogens geom
_atom_sites_solution_primary dual
_audit_creation_date 2017-05-10
_audit_creation_method
;
Olex2 1.2
(compiled 2016.11.30 svn.r3356 for OlexSys, GUI svn.r5269)
;
_cell_angle_alpha 106.7410(10)
_cell_angle_beta 99.5330(10)
_cell_angle_gamma 110.0920(10)
_cell_formula_units_Z 2
_cell_length_a 13.3898(4)
_cell_length_b 14.5809(4)
_cell_length_c 15.0625(4)
_cell_measurement_reflns_used 9886
_cell_measurement_temperature 100(2)
_cell_measurement_theta_max 66.56
_cell_measurement_theta_min 3.21
_cell_volume 2527.68(13)
_computing_cell_refinement 'SAINT v8.37A (Bruker, 2015)'
_computing_data_reduction 'SAINT v8.37A (Bruker, 2015)'
_computing_molecular_graphics 'Olex2 (Dolomanov et al., 2009)'
_computing_publication_material 'Olex2 (Dolomanov et al., 2009)'
_computing_structure_refinement 'XL (Sheldrick, 2008)'
_computing_structure_solution 'XT (Sheldrick, 2015)'
_diffrn_ambient_temperature 99.97
_diffrn_measured_fraction_theta_full 0.990
_diffrn_measured_fraction_theta_max 0.990
_diffrn_measurement_device_type 'Bruker APEX-II CCD'
_diffrn_measurement_method '\f and \w scans'
_diffrn_radiation_type CuK\a
_diffrn_radiation_wavelength 1.54178
_diffrn_reflns_av_R_equivalents 0.0676
_diffrn_reflns_av_unetI/netI 0.0314
_diffrn_reflns_Laue_measured_fraction_full 0.990
_diffrn_reflns_Laue_measured_fraction_max 0.990
_diffrn_reflns_limit_h_max 15
_diffrn_reflns_limit_h_min -15
_diffrn_reflns_limit_k_max 17
_diffrn_reflns_limit_k_min -17
_diffrn_reflns_limit_l_max 17
_diffrn_reflns_limit_l_min -17
_diffrn_reflns_number 58261
_diffrn_reflns_point_group_measured_fraction_full 0.990
_diffrn_reflns_point_group_measured_fraction_max 0.990
_diffrn_reflns_theta_full 66.976
_diffrn_reflns_theta_max 66.98
_diffrn_reflns_theta_min 3.21
_diffrn_standards_number 0
_exptl_absorpt_coefficient_mu 2.626
_exptl_absorpt_correction_T_max 0.7528
_exptl_absorpt_correction_T_min 0.5844
_exptl_absorpt_correction_type multi-scan
_exptl_absorpt_process_details
;
SADABS-2014/5 (Bruker,2014/5) was used for absorption correction.
wR2(int) was 0.0739 before and 0.0523 after correction.
The Ratio of minimum to maximum transmission is 0.7763.
The \l/2 correction factor is Not present.
;
_exptl_crystal_colour 'pale yellow'
_exptl_crystal_density_diffrn 1.705
_exptl_crystal_description plate
_exptl_crystal_F_000 1308
_exptl_crystal_size_max 0.293
_exptl_crystal_size_mid 0.21
_exptl_crystal_size_min 0.116
_refine_diff_density_max 0.779
_refine_diff_density_min -0.421
_refine_diff_density_rms 0.075
_refine_ls_extinction_method none
_refine_ls_goodness_of_fit_ref 1.054
_refine_ls_hydrogen_treatment constr
_refine_ls_matrix_type full
_refine_ls_number_parameters 795
_refine_ls_number_reflns 8893
_refine_ls_number_restraints 9
_refine_ls_restrained_S_all 1.068
_refine_ls_R_factor_all 0.0675
_refine_ls_R_factor_gt 0.0607
_refine_ls_shift/su_max 0.001
_refine_ls_shift/su_mean 0.000
_refine_ls_structure_factor_coef Fsqd
_refine_ls_weighting_details 'w=1/[\s^2^(Fo^2^)+(0.0800P)^2^+3.6463P] where P=(Fo^2^+2Fc^2^)/3'
_refine_ls_weighting_scheme calc
_refine_ls_wR_factor_gt 0.1629
_refine_ls_wR_factor_ref 0.1704
_reflns_Friedel_coverage 0.000
_reflns_number_gt 7821
_reflns_number_total 8893
_reflns_threshold_expression 'I > 2\s(I)'
_cod_data_source_file ja0c01114_si_006.cif
_cod_data_source_block 7PF6
_cod_original_cell_volume 2527.68(12)
_cod_database_code 4134343
_shelx_space_group_comment
;
The symmetry employed for this shelxl refinement is uniquely defined
by the following loop, which should always be used as a source of
symmetry information in preference to the above space-group names.
They are only intended as comments.
;
_shelx_estimated_absorpt_t_max 0.750
_shelx_estimated_absorpt_t_min 0.513
_olex2_refinement_description
;
1. Fixed Uiso
 At 1.2 times of:
  All C(H) groups, All C(H,H) groups
 At 1.5 times of:
  All C(H,H,H) groups
2. Restrained distances
 C1-N1AA = N3-C4
 1.16 with sigma of 0.02
 C1-C1_$1
 1.5 with sigma of 0.02
3. Uiso/Uaniso restraints and constraints
Uanis(C1) \\sim Ueq, Uanis(C1) \\sim Ueq: with sigma of 0.01 and sigma for
terminal atoms of 0.02
4. Others
 Fixed Sof: F00V(0.5) F01O(0.5) F021(0.5) F023(0.5) F1(0.5) F2(0.5) F3(0.5)
 F4(0.5) H1A(0.5) H1B(0.5) H1C(0.5) N1AA(0.5) N3(0.5) H4A(0.5) H4B(0.5) H4C(0.5)
5.a Secondary CH2 refined with riding coordinates:
 C01L(H01A,H01B), C01S(H01C,H01F), C026(H02A,H02B), C028(H02C,H02D)
5.b Aromatic/amide H refined with riding coordinates:
 C018(H018), C019(H019), C01A(H01G), C01C(H01I), C01D(H01D), C01E(H01E),
 C01G(H01J), C01H(H01H), C01I(H01L), C01J(H01M), C01K(H01K), C01M(H01O),
 C01N(H01N), C01P(H01P), C01Q(H01Q), C01R(H01R), C01T(H01T), C01U(H01U),
 C01V(H01V), C01W(H01W), C01X(H01X), C01Y(H01Y), C01Z(H01Z), C020(H020),
 C022(H022), C024(H024), C025(H025), C027(H027)
5.c Idealised Me refined as rotating group:
 C1(H1A,H1B,H1C), C4(H4A,H4B,H4C)
;
_shelx_shelxl_version_number 2014/7
_olex2_submission_special_instructions 'No special instructions were received'

loop_
_space_group_symop_operation_xyz
'x, y, z'
'-x, -y, -z'

loop_
_atom_site_label
_atom_site_type_symbol
_atom_site_fract_x
_atom_site_fract_y
_atom_site_fract_z
_atom_site_U_iso_or_equiv
_atom_site_adp_type
_atom_site_occupancy
_atom_site_site_symmetry_order
_atom_site_calc_flag
_atom_site_refinement_flags_posn
_atom_site_refinement_flags_adp
_atom_site_refinement_flags_occupancy
_atom_site_disorder_assembly
_atom_site_disorder_group
P001 P 0.13408(8) 0.44147(7) 0.79514(6) 0.0421(2) Uani 1 1 d . . . . .
P002 P 0.55457(8) -0.16432(8) 0.24746(7) 0.0503(2) Uani 1 1 d . . . . .
P003 P 0.23284(8) 0.51253(8) 0.46317(6) 0.0518(3) Uani 1 1 d . . . . .
P004 P 1.08789(10) 0.82321(8) 0.92567(7) 0.0526(3) Uani 1 1 d . . . . .
F005 F 0.20845(17) 0.50085(17) 0.74042(15) 0.0524(5) Uani 1 1 d . . . . .
F006 F 1.00900(19) 0.75512(16) 0.97369(14) 0.0536(5) Uani 1 1 d . . . . .
F007 F 0.05891(19) 0.38075(16) 0.85009(15) 0.0550(5) Uani 1 1 d . . . . .
F008 F 1.1703(2) 0.76866(18) 0.94070(16) 0.0597(6) Uani 1 1 d . . . . .
F009 F 0.62771(19) -0.23212(18) 0.23821(17) 0.0604(6) Uani 1 1 d . . . . .
F00A F 0.29687(19) 0.57676(18) 0.40499(17) 0.0634(6) Uani 1 1 d . . . . .
F00B F 1.1524(2) 0.91234(16) 1.03295(16) 0.0662(6) Uani 1 1 d . . . . .
F00C F 0.6293(2) -0.09243(19) 0.20086(19) 0.0669(6) Uani 1 1 d . . . . .
F00D F 0.3078(2) 0.44733(18) 0.45133(16) 0.0631(6) Uani 1 1 d . . . . .
F00E F 0.6364(2) -0.08753(19) 0.35317(17) 0.0701(7) Uani 1 1 d . . . . .
F00F F 1.0207(2) 0.7339(2) 0.82124(16) 0.0708(7) Uani 1 1 d . . . . .
F00G F 0.48180(19) -0.0969(2) 0.2571(2) 0.0752(7) Uani 1 1 d . . . . .
F00H F 0.3246(2) 0.5952(2) 0.56302(16) 0.0683(7) Uani 1 1 d . . . . .
F00I F 0.4726(2) -0.24242(19) 0.14164(16) 0.0680(6) Uani 1 1 d . . . . .
F00J F 0.4805(2) -0.23687(19) 0.29423(18) 0.0695(6) Uani 1 1 d . . . . .
N00K N 0.8571(2) 0.82809(19) 1.09501(17) 0.0337(5) Uani 1 1 d . . . . .
F00L F 0.14369(19) 0.4308(2) 0.36269(16) 0.0784(8) Uani 1 1 d . . . . .
N00M N 0.4802(2) 0.7901(2) 0.76042(19) 0.0373(6) Uani 1 1 d . . . . .
N00N N 0.5681(2) 0.7961(2) 0.82165(18) 0.0361(6) Uani 1 1 d . . . . .
F00O F 1.0043(3) 0.8776(3) 0.9120(2) 0.0884(9) Uani 1 1 d . . . . .
F00P F 1.1653(3) 0.8919(2) 0.87957(19) 0.0802(8) Uani 1 1 d . . . . .
N00Q N 0.2347(2) 0.0226(2) 0.43443(18) 0.0361(6) Uani 1 1 d . . . . .
N00R N 0.2072(2) -0.0770(2) 0.37800(18) 0.0360(6) Uani 1 1 d . . . . .
N00S N 0.1658(2) -0.4149(2) 0.14377(19) 0.0395(6) Uani 1 1 d . . . . .
N00T N 0.1254(2) 0.7750(2) 0.58400(19) 0.0389(6) Uani 1 1 d . . . . .
N00U N 0.4000(2) 0.4046(2) 0.6223(2) 0.0440(7) Uani 1 1 d . . . . .
F00V F 0.1117(8) 0.5397(8) 0.8382(8) 0.066(3) Uani 0.5 1 d . . P A 1
F00W F 0.1712(2) 0.4482(3) 0.52039(19) 0.1023(11) Uani 1 1 d . . . . .
C00X C 0.2414(2) -0.0965(2) 0.2984(2) 0.0337(6) Uani 1 1 d . . . . .
C00Y C 0.0227(2) 1.0499(2) 0.7416(2) 0.0347(6) Uani 1 1 d . . . . .
F00Z F 0.1615(3) 0.5793(3) 0.47413(19) 0.1169(14) Uani 1 1 d . . . . .
C010 C 0.0202(2) 0.8813(2) 0.5950(2) 0.0364(7) Uani 1 1 d . . . . .
C011 C 0.5568(2) 0.7705(2) 0.8987(2) 0.0357(6) Uani 1 1 d . . . . .
C012 C 0.2913(2) 0.7632(2) 0.7086(2) 0.0367(7) Uani 1 1 d . . . . .
C013 C 0.6619(2) 0.7870(2) 0.9659(2) 0.0326(6) Uani 1 1 d . . . . .
C014 C 0.3812(2) 0.7596(2) 0.7773(2) 0.0368(7) Uani 1 1 d . . . . .
C015 C 0.3307(2) 0.2078(2) 0.4834(2) 0.0382(7) Uani 1 1 d . . . . .
C016 C 0.2142(2) -0.2084(2) 0.2442(2) 0.0358(7) Uani 1 1 d . . . . .
C017 C 0.2961(2) 0.1005(2) 0.4111(2) 0.0351(6) Uani 1 1 d . . . . .
C018 C 0.3004(2) -0.0179(3) 0.2684(2) 0.0385(7) Uani 1 1 d . . . . .
H018 H 0.3202 -0.0342 0.2099 0.046 Uiso 1 1 calc R . . . .
C019 C 0.1764(3) -0.3818(3) 0.2397(2) 0.0423(7) Uani 1 1 d . . . . .
H019 H 0.1673 -0.4303 0.2716 0.051 Uiso 1 1 calc R . . . .
C01A C 0.2022(3) -0.2453(3) 0.1455(2) 0.0399(7) Uani 1 1 d . . . . .
H01G H 0.2110 -0.1985 0.1117 0.048 Uiso 1 1 calc R . . . .
C01B C 0.7498(3) 0.5396(2) 0.8686(2) 0.0402(7) Uani 1 1 d . . . . .
C01C C 0.2690(3) 0.2293(3) 0.5450(2) 0.0408(7) Uani 1 1 d . . . . .
H01I H 0.2013 0.1752 0.5400 0.049 Uiso 1 1 calc R . . . .
C01D C -0.0379(2) 0.9482(2) 0.7333(2) 0.0370(7) Uani 1 1 d . . . . .
H01D H -0.0788 0.9360 0.7778 0.044 Uiso 1 1 calc R . . . .
C01E C -0.0394(2) 0.8640(3) 0.6603(2) 0.0388(7) Uani 1 1 d . . . . .
H01E H -0.0813 0.7941 0.6548 0.047 Uiso 1 1 calc R . . . .
C01F C 0.5513(3) 0.5316(2) 0.7683(2) 0.0417(8) Uani 1 1 d . . . . .
C01G C 0.7505(3) 0.5989(2) 0.8118(2) 0.0407(7) Uani 1 1 d . . . . .
H01J H 0.8191 0.6423 0.8066 0.049 Uiso 1 1 calc R . . . .
C01H C 0.0776(3) 1.0672(3) 0.6738(2) 0.0412(7) Uani 1 1 d . . . . .
H01H H 0.1160 1.1369 0.6773 0.049 Uiso 1 1 calc R . . . .
C01I C 0.1776(3) -0.3491(3) 0.0970(2) 0.0413(7) Uani 1 1 d . . . . .
H01L H 0.1690 -0.3742 0.0293 0.050 Uiso 1 1 calc R . . . .
C01J C 0.3287(3) 0.0842(3) 0.3271(2) 0.0405(7) Uani 1 1 d . . . . .
H01M H 0.3690 0.1415 0.3108 0.049 Uiso 1 1 calc R . . . .
C01K C 0.0768(3) 0.9829(3) 0.6008(2) 0.0418(7) Uani 1 1 d . . . . .
H01K H 0.1151 0.9952 0.5548 0.050 Uiso 1 1 calc R . . . .
C01L C 0.0352(3) 0.7920(3) 0.5266(2) 0.0424(7) Uani 1 1 d . . . . .
H01A H -0.0350 0.7274 0.5000 0.051 Uiso 1 1 calc R . . . .
H01B H 0.0565 0.8100 0.4719 0.051 Uiso 1 1 calc R . . . .
C01M C 0.2003(3) -0.2788(3) 0.2914(2) 0.0416(7) Uani 1 1 d . . . . .
H01O H 0.2073 -0.2558 0.3588 0.050 Uiso 1 1 calc R . . . .
C01N C 0.1806(3) 0.6964(3) 0.6884(2) 0.0409(7) Uani 1 1 d . . . . .
H01N H 0.1611 0.6457 0.7176 0.049 Uiso 1 1 calc R . . . .
F01O F 0.0282(7) 0.3994(7) 0.7013(7) 0.066(2) Uani 0.5 1 d . . P A 1
C01P C 0.7604(3) 0.8617(3) 0.9715(3) 0.0466(8) Uani 1 1 d . . . . .
H01P H 0.7623 0.9003 0.9301 0.056 Uiso 1 1 calc R . . . .
C01Q C 0.3645(3) 0.7298(3) 0.8552(3) 0.0470(8) Uani 1 1 d . . . . .
H01Q H 0.2930 0.7066 0.8647 0.056 Uiso 1 1 calc R . . . .
C01R C 0.3051(3) 0.3285(3) 0.6132(2) 0.0422(7) Uani 1 1 d . . . . .
H01R H 0.2614 0.3428 0.6545 0.051 Uiso 1 1 calc R . . . .
C01S C 0.9628(3) 0.8583(2) 1.1714(2) 0.0379(7) Uani 1 1 d . . . . .
H01C H 1.0270 0.8779 1.1455 0.046 Uiso 1 1 calc R . . . .
H01F H 0.9591 0.7979 1.1905 0.046 Uiso 1 1 calc R . . . .
C01T C 0.8572(3) 0.8813(3) 1.0373(3) 0.0502(9) Uani 1 1 d . . . . .
H01T H 0.9253 0.9342 1.0412 0.060 Uiso 1 1 calc R . . . .
C01U C 0.3157(3) 0.8357(3) 0.6636(3) 0.0524(9) Uani 1 1 d . . . . .
H01U H 0.3908 0.8819 0.6753 0.063 Uiso 1 1 calc R . . . .
C01V C 0.6639(3) 0.7310(3) 1.0254(3) 0.0488(8) Uani 1 1 d . . . . .
H01V H 0.5968 0.6774 1.0222 0.059 Uiso 1 1 calc R . . . .
C01W C 0.6513(3) 0.5953(3) 0.7619(2) 0.0418(7) Uani 1 1 d . . . . .
H01W H 0.6523 0.6368 0.7234 0.050 Uiso 1 1 calc R . . . .
C01X C 0.5510(3) 0.4785(3) 0.8318(3) 0.0481(8) Uani 1 1 d . . . . .
H01X H 0.4828 0.4397 0.8409 0.058 Uiso 1 1 calc R . . . .
C01Y C 0.0993(3) 0.7041(2) 0.6258(2) 0.0412(7) Uani 1 1 d . . . . .
H01Y H 0.0235 0.6584 0.6122 0.049 Uiso 1 1 calc R . . . .
C01Z C 0.6497(3) 0.4821(3) 0.8817(3) 0.0465(8) Uani 1 1 d . . . . .
H01Z H 0.6493 0.4455 0.9247 0.056 Uiso 1 1 calc R . . . .
C020 C 0.4628(3) 0.3865(3) 0.5642(3) 0.0520(9) Uani 1 1 d . . . . .
H020 H 0.5312 0.4417 0.5721 0.062 Uiso 1 1 calc R . . . .
F021 F 0.2325(5) 0.4713(6) 0.8791(5) 0.0695(17) Uani 0.5 1 d . . P A 1
C022 C 0.4552(3) 0.7350(3) 0.9183(3) 0.0484(8) Uani 1 1 d . . . . .
H022 H 0.4488 0.7153 0.9727 0.058 Uiso 1 1 calc R . . . .
F023 F 0.1459(7) 0.3336(5) 0.7411(6) 0.0693(18) Uani 0.5 1 d . . P A 1
C024 C 0.2316(3) 0.8406(3) 0.6023(3) 0.0545(9) Uani 1 1 d . . . . .
H024 H 0.2486 0.8910 0.5725 0.065 Uiso 1 1 calc R . . . .
C025 C 0.7626(3) 0.7525(3) 1.0896(3) 0.0459(8) Uani 1 1 d . . . . .
H025 H 0.7634 0.7133 1.1301 0.055 Uiso 1 1 calc R . . . .
C026 C 0.8532(3) 0.5263(3) 0.9072(3) 0.0451(8) Uani 1 1 d . . . . .
H02A H 0.9179 0.5746 0.8955 0.054 Uiso 1 1 calc R . . . .
H02B H 0.8687 0.5431 0.9780 0.054 Uiso 1 1 calc R . . . .
C027 C 0.4294(3) 0.2892(3) 0.4936(3) 0.0504(9) Uani 1 1 d . . . . .
H027 H 0.4735 0.2775 0.4519 0.060 Uiso 1 1 calc R . . . .
C028 C 0.4427(3) 0.5112(3) 0.7008(3) 0.0501(9) Uani 1 1 d . . . . .
H02C H 0.3879 0.5139 0.7371 0.060 Uiso 1 1 calc R . . . .
H02D H 0.4543 0.5657 0.6720 0.060 Uiso 1 1 calc R . . . .
F1 F 0.2275(5) 0.5313(5) 0.9006(4) 0.0682(16) Uani 0.5 1 d . . P A 2
F2 F 0.2149(10) 0.3824(8) 0.7989(7) 0.111(3) Uani 0.5 1 d . . P A 2
F3 F 0.0535(10) 0.3599(8) 0.7014(7) 0.114(4) Uani 0.5 1 d . . P A 2
F4 F 0.0696(8) 0.5117(10) 0.8075(11) 0.082(4) Uani 0.5 1 d . . P A 2
C1 C 0.5296(4) 0.0524(5) 0.5007(4) 0.0846(18) Uani 1 1 d D U . . .
H1A H 0.4976 0.0568 0.4395 0.127 Uiso 0.5 1 calc GR . P B 1
H1B H 0.6083 0.0669 0.5089 0.127 Uiso 0.5 1 calc GR . P B 1
H1C H 0.5228 0.1043 0.5548 0.127 Uiso 0.5 1 calc GR . P B 1
N1AA N 0.5680(8) 0.1220(8) 0.5029(8) 0.083(3) Uani 0.5 1 d D . P C 2
N3 N 0.5833(10) 1.0235(8) 0.9272(9) 0.100(3) Uani 0.5 1 d D . P D 2
C4 C 0.5329(6) 1.0139(5) 0.9695(5) 0.115(3) Uani 1 1 d D . . . .
H4A H 0.4897 0.9711 0.9015 0.172 Uiso 0.5 1 calc GR . P D 1
H4B H 0.5999 1.0013 0.9847 0.172 Uiso 0.5 1 calc GR . P D 1
H4C H 0.5543 1.0885 0.9804 0.172 Uiso 0.5 1 calc GR . P D 1

loop_
_atom_site_aniso_label
_atom_site_aniso_U_11
_atom_site_aniso_U_22
_atom_site_aniso_U_33
_atom_site_aniso_U_23
_atom_site_aniso_U_13
_atom_site_aniso_U_12
P001 0.0462(5) 0.0435(5) 0.0472(5) 0.0168(4) 0.0205(4) 0.0276(4)
P002 0.0383(5) 0.0503(5) 0.0499(5) 0.0035(4) 0.0055(4) 0.0200(4)
P003 0.0382(5) 0.0685(6) 0.0362(5) 0.0017(4) 0.0030(4) 0.0261(4)
P004 0.0761(7) 0.0518(5) 0.0420(5) 0.0167(4) 0.0216(5) 0.0388(5)
F005 0.0509(12) 0.0620(12) 0.0594(12) 0.0295(10) 0.0240(10) 0.0314(10)
F006 0.0676(14) 0.0502(11) 0.0453(11) 0.0118(9) 0.0192(10) 0.0310(10)
F007 0.0667(14) 0.0471(11) 0.0577(12) 0.0181(10) 0.0300(11) 0.0267(10)
F008 0.0711(15) 0.0629(13) 0.0562(12) 0.0178(11) 0.0232(11) 0.0421(12)
F009 0.0561(13) 0.0623(13) 0.0663(14) 0.0185(11) 0.0167(11) 0.0337(11)
F00A 0.0579(13) 0.0646(14) 0.0601(13) 0.0196(11) -0.0007(11) 0.0281(11)
F00B 0.1031(19) 0.0378(11) 0.0523(12) 0.0117(9) 0.0268(12) 0.0255(12)
F00C 0.0618(14) 0.0604(14) 0.0805(16) 0.0243(12) 0.0224(12) 0.0284(11)
F00D 0.0788(16) 0.0637(14) 0.0584(13) 0.0210(11) 0.0231(12) 0.0427(12)
F00E 0.0549(13) 0.0630(14) 0.0609(14) -0.0025(11) -0.0018(11) 0.0181(11)
F00F 0.0808(17) 0.0852(17) 0.0428(12) 0.0136(12) 0.0176(11) 0.0390(14)
F00G 0.0497(13) 0.0718(15) 0.0879(18) 0.0026(13) 0.0063(12) 0.0356(12)
F00H 0.0609(14) 0.0781(15) 0.0459(12) -0.0045(11) -0.0106(10) 0.0409(12)
F00I 0.0620(14) 0.0666(14) 0.0509(12) 0.0025(11) -0.0013(11) 0.0228(12)
F00J 0.0616(14) 0.0666(14) 0.0619(14) 0.0055(11) 0.0240(12) 0.0182(12)
N00K 0.0282(12) 0.0349(13) 0.0348(13) 0.0044(10) 0.0051(10) 0.0182(10)
F00L 0.0476(13) 0.1016(19) 0.0407(12) -0.0025(12) 0.0064(10) 0.0062(13)
N00M 0.0281(13) 0.0396(14) 0.0414(14) 0.0095(11) 0.0055(11) 0.0175(11)
N00N 0.0291(13) 0.0394(13) 0.0389(14) 0.0098(11) 0.0048(10) 0.0194(11)
F00O 0.135(3) 0.107(2) 0.0809(18) 0.0542(17) 0.0487(18) 0.092(2)
F00P 0.121(2) 0.0706(16) 0.0681(16) 0.0354(13) 0.0466(16) 0.0445(16)
N00Q 0.0264(12) 0.0411(14) 0.0344(13) 0.0060(11) 0.0028(10) 0.0160(11)
N00R 0.0286(12) 0.0421(14) 0.0333(13) 0.0071(11) 0.0028(10) 0.0187(11)
N00S 0.0303(13) 0.0403(14) 0.0411(14) 0.0051(12) 0.0000(11) 0.0200(11)
N00T 0.0299(13) 0.0413(14) 0.0410(14) 0.0053(11) 0.0035(11) 0.0210(11)
N00U 0.0297(14) 0.0468(15) 0.0463(15) 0.0026(12) 0.0012(11) 0.0219(12)
F00V 0.098(8) 0.035(4) 0.089(6) 0.024(4) 0.063(6) 0.037(5)
F00W 0.0633(16) 0.151(3) 0.0528(15) 0.0253(17) 0.0199(13) 0.0074(17)
C00X 0.0220(13) 0.0434(16) 0.0304(14) 0.0075(12) -0.0012(11) 0.0168(12)
C00Y 0.0246(14) 0.0430(16) 0.0356(15) 0.0093(13) 0.0009(12) 0.0211(13)
F00Z 0.101(2) 0.197(4) 0.0551(15) -0.0045(18) -0.0039(15) 0.119(3)
C010 0.0262(14) 0.0441(17) 0.0327(15) 0.0055(13) -0.0029(12) 0.0200(13)
C011 0.0287(15) 0.0347(15) 0.0410(16) 0.0079(13) 0.0066(12) 0.0169(12)
C012 0.0300(15) 0.0356(15) 0.0406(16) 0.0044(13) 0.0056(13) 0.0194(13)
C013 0.0276(14) 0.0308(14) 0.0349(15) 0.0029(12) 0.0055(12) 0.0164(12)
C014 0.0270(15) 0.0342(15) 0.0409(16) 0.0042(13) 0.0039(12) 0.0142(12)
C015 0.0249(14) 0.0428(17) 0.0371(16) 0.0042(13) -0.0002(12) 0.0158(13)
C016 0.0231(14) 0.0423(16) 0.0363(15) 0.0067(13) 0.0001(12) 0.0176(12)
C017 0.0218(14) 0.0418(16) 0.0366(15) 0.0078(13) 0.0012(12) 0.0162(12)
C018 0.0298(15) 0.0477(18) 0.0354(15) 0.0098(13) 0.0067(12) 0.0191(13)
C019 0.0413(18) 0.0454(18) 0.0420(17) 0.0117(14) 0.0061(14) 0.0267(15)
C01A 0.0368(17) 0.0423(17) 0.0378(16) 0.0098(13) 0.0053(13) 0.0202(14)
C01B 0.0336(16) 0.0390(16) 0.0399(16) 0.0018(13) 0.0033(13) 0.0197(13)
C01C 0.0299(15) 0.0457(18) 0.0385(16) 0.0069(14) 0.0034(13) 0.0166(14)
C01D 0.0267(14) 0.0469(18) 0.0376(16) 0.0120(14) 0.0045(12) 0.0207(13)
C01E 0.0286(15) 0.0404(16) 0.0422(17) 0.0098(13) 0.0017(13) 0.0171(13)
C01F 0.0351(17) 0.0396(16) 0.0419(17) -0.0027(13) 0.0027(13) 0.0247(14)
C01G 0.0345(16) 0.0369(16) 0.0412(17) 0.0017(13) 0.0062(13) 0.0169(13)
C01H 0.0372(17) 0.0388(16) 0.0416(17) 0.0088(14) 0.0060(14) 0.0163(14)
C01I 0.0354(16) 0.0457(18) 0.0362(16) 0.0058(14) 0.0024(13) 0.0209(14)
C01J 0.0299(16) 0.0421(17) 0.0428(17) 0.0103(14) 0.0091(13) 0.0125(13)
C01K 0.0362(17) 0.0526(19) 0.0371(16) 0.0132(14) 0.0103(13) 0.0218(15)
C01L 0.0328(16) 0.0519(19) 0.0382(16) 0.0070(14) 0.0001(13) 0.0256(15)
C01M 0.0411(18) 0.0478(18) 0.0355(16) 0.0100(14) 0.0039(13) 0.0258(15)
C01N 0.0294(15) 0.0386(16) 0.0517(19) 0.0121(14) 0.0057(14) 0.0174(13)
F01O 0.048(3) 0.083(6) 0.056(4) 0.031(4) 0.004(2) 0.017(3)
C01P 0.0383(18) 0.0464(18) 0.0458(18) 0.0184(15) 0.0009(14) 0.0113(15)
C01Q 0.0276(16) 0.062(2) 0.052(2) 0.0202(17) 0.0101(14) 0.0206(15)
C01R 0.0311(16) 0.0522(19) 0.0386(16) 0.0076(14) 0.0042(13) 0.0222(15)
C01S 0.0301(15) 0.0432(17) 0.0389(16) 0.0073(13) 0.0032(13) 0.0231(13)
C01T 0.0317(17) 0.050(2) 0.052(2) 0.0215(17) -0.0017(15) 0.0031(15)
C01U 0.0279(16) 0.057(2) 0.071(2) 0.0273(19) 0.0068(16) 0.0170(15)
C01V 0.0302(17) 0.051(2) 0.060(2) 0.0225(17) 0.0048(15) 0.0128(15)
C01W 0.0422(18) 0.0390(16) 0.0393(17) 0.0030(13) 0.0050(14) 0.0240(14)
C01X 0.0357(17) 0.0501(19) 0.0502(19) 0.0062(16) 0.0108(15) 0.0195(15)
C01Y 0.0282(15) 0.0366(16) 0.0494(18) 0.0044(14) 0.0043(13) 0.0155(13)
C01Z 0.0411(18) 0.0476(19) 0.0467(19) 0.0106(15) 0.0086(15) 0.0215(15)
C020 0.0331(17) 0.0461(19) 0.060(2) 0.0021(16) 0.0124(16) 0.0123(15)
F021 0.041(3) 0.082(4) 0.079(4) 0.040(4) 0.005(3) 0.015(3)
C022 0.0336(17) 0.065(2) 0.051(2) 0.0249(17) 0.0114(15) 0.0218(16)
F023 0.108(5) 0.057(3) 0.095(5) 0.046(3) 0.069(4) 0.061(4)
C024 0.0346(18) 0.063(2) 0.075(3) 0.037(2) 0.0114(17) 0.0228(17)
C025 0.0381(18) 0.0483(19) 0.052(2) 0.0228(16) 0.0069(15) 0.0188(15)
C026 0.0367(17) 0.0388(17) 0.0479(18) 0.0026(14) -0.0013(14) 0.0196(14)
C027 0.0320(17) 0.051(2) 0.052(2) 0.0006(16) 0.0114(15) 0.0146(15)
C028 0.0387(18) 0.0465(19) 0.053(2) -0.0024(16) 0.0014(15) 0.0263(15)
F1 0.051(3) 0.080(4) 0.041(3) 0.014(3) 0.012(2) -0.002(3)
F2 0.177(9) 0.155(8) 0.145(8) 0.115(7) 0.127(7) 0.146(8)
F3 0.127(10) 0.081(7) 0.048(4) -0.012(4) 0.029(5) -0.024(5)
F4 0.066(6) 0.086(9) 0.134(10) 0.055(7) 0.054(6) 0.053(6)
C1 0.063(4) 0.150(6) 0.049(2) 0.018(4) 0.010(3) 0.072(4)
N1AA 0.066(6) 0.086(6) 0.078(6) 0.011(6) 0.012(5) 0.031(5)
N3 0.120(9) 0.088(7) 0.112(8) 0.030(6) 0.056(7) 0.060(7)
C4 0.096(5) 0.092(4) 0.115(6) -0.023(4) 0.029(4) 0.042(4)

loop_
_atom_type_symbol
_atom_type_description
_atom_type_scat_dispersion_real
_atom_type_scat_dispersion_imag
_atom_type_scat_source
C C 0.0181 0.0091 'International Tables Vol C Tables 4.2.6.8 and 6.1.1.4'
H H 0.0000 0.0000 'International Tables Vol C Tables 4.2.6.8 and 6.1.1.4'
F F 0.0727 0.0534 'International Tables Vol C Tables 4.2.6.8 and 6.1.1.4'
N N 0.0311 0.0180 'International Tables Vol C Tables 4.2.6.8 and 6.1.1.4'
P P 0.2955 0.4335 'International Tables Vol C Tables 4.2.6.8 and 6.1.1.4'

loop_
_geom_angle_atom_site_label_1
_geom_angle_atom_site_label_2
_geom_angle_atom_site_label_3
_geom_angle
_geom_angle_site_symmetry_1
_geom_angle_site_symmetry_3
_geom_angle_publ_flag
F005 P001 F007 179.64(12) . . ?
F005 P001 F01O 87.7(3) . . ?
F005 P001 F023 91.2(2) . . ?
F005 P001 F1 88.4(2) . . ?
F005 P001 F2 86.0(3) . . ?
F007 P001 F01O 92.2(4) . . ?
F007 P001 F023 88.4(2) . . ?
F007 P001 F1 91.8(2) . . ?
F00V P001 F005 89.1(4) . . ?
F00V P001 F007 91.2(4) . . ?
F00V P001 F01O 89.0(5) . . ?
F00V P001 F023 174.2(5) . . ?
F01O P001 F023 85.2(4) . . ?
F021 P001 F005 93.2(3) . . ?
F021 P001 F007 86.8(3) . . ?
F021 P001 F00V 95.9(5) . . ?
F021 P001 F01O 175.1(4) . . ?
F021 P001 F023 89.9(4) . . ?
F2 P001 F007 93.7(3) . . ?
F2 P001 F1 84.2(5) . . ?
F3 P001 F005 91.4(4) . . ?
F3 P001 F007 88.4(4) . . ?
F3 P001 F1 178.2(6) . . ?
F3 P001 F2 94.0(6) . . ?
F3 P001 F4 95.3(7) . . ?
F4 P001 F005 94.0(6) . . ?
F4 P001 F007 86.3(6) . . ?
F4 P001 F1 86.5(5) . . ?
F4 P001 F2 170.7(6) . . ?
F00C P002 F009 89.83(13) . . ?
F00C P002 F00E 90.40(14) . . ?
F00C P002 F00G 90.38(14) . . ?
F00C P002 F00I 89.97(14) . . ?
F00C P002 F00J 179.47(14) . . ?
F00E P002 F009 89.87(13) . . ?
F00E P002 F00G 89.97(14) . . ?
F00E P002 F00I 179.37(15) . . ?
F00G P002 F009 179.74(16) . . ?
F00G P002 F00I 90.54(14) . . ?
F00I P002 F009 89.62(13) . . ?
F00J P002 F009 89.65(13) . . ?
F00J P002 F00E 89.52(14) . . ?
F00J P002 F00G 90.15(15) . . ?
F00J P002 F00I 90.10(14) . . ?
F00A P003 F00D 88.60(13) . . ?
F00A P003 F00H 90.50(14) . . ?
F00H P003 F00D 88.56(13) . . ?
F00L P003 F00A 88.39(13) . . ?
F00L P003 F00D 90.77(15) . . ?
F00L P003 F00H 178.72(15) . . ?
F00W P003 F00A 178.95(18) . . ?
F00W P003 F00D 90.35(18) . . ?
F00W P003 F00H 89.41(15) . . ?
F00W P003 F00L 91.69(15) . . ?
F00W P003 F00Z 91.2(2) . . ?
F00Z P003 F00A 89.80(19) . . ?
F00Z P003 F00D 178.3(2) . . ?
F00Z P003 F00H 90.93(14) . . ?
F00Z P003 F00L 89.71(16) . . ?
F006 P004 F00B 87.71(12) . . ?
F008 P004 F006 89.69(12) . . ?
F008 P004 F00B 90.32(13) . . ?
F008 P004 F00F 90.42(13) . . ?
F008 P004 F00O 179.04(14) . . ?
F00F P004 F006 90.45(13) . . ?
F00F P004 F00B 178.01(15) . . ?
F00F P004 F00O 89.95(16) . . ?
F00O P004 F006 89.41(14) . . ?
F00O P004 F00B 89.28(16) . . ?
F00P P004 F006 179.03(13) . . ?
F00P P004 F008 90.96(15) . . ?
F00P P004 F00B 91.58(14) . . ?
F00P P004 F00F 90.25(15) . . ?
F00P P004 F00O 89.92(16) . . ?
C01T N00K C01S 119.5(3) . . ?
C01T N00K C025 120.3(3) . . ?
C025 N00K C01S 120.1(3) . . ?
N00N N00M C014 119.6(3) . . ?
N00M N00N C011 119.8(3) . . ?
C017 N00Q N00R 119.4(3) . . ?
N00Q N00R C00X 119.3(3) . . ?
C019 N00S C026 118.0(3) . 2_656 ?
C01I N00S C019 121.2(3) . . ?
C01I N00S C026 120.7(3) . 2_656 ?
C01Y N00T C01L 120.0(3) . . ?
C01Y N00T C024 120.8(3) . . ?
C024 N00T C01L 118.7(3) . . ?
C01R N00U C020 120.7(3) . . ?
C01R N00U C028 120.7(3) . . ?
C020 N00U C028 118.5(3) . . ?
N00R C00X C016 115.6(3) . . ?
N00R C00X C018 123.2(3) . . ?
C018 C00X C016 121.2(3) . . ?
C01D C00Y C01H 119.7(3) . . ?
C01D C00Y C01S 120.2(3) . 2_677 ?
C01H C00Y C01S 119.9(3) . 2_677 ?
C01E C010 C01L 120.3(3) . . ?
C01K C010 C01E 119.5(3) . . ?
C01K C010 C01L 119.8(3) . . ?
N00N C011 C013 115.2(3) . . ?
N00N C011 C022 123.1(3) . . ?
C022 C011 C013 121.6(3) . . ?
C01N C012 C014 121.5(3) . . ?
C01N C012 C01U 118.0(3) . . ?
C01U C012 C014 120.5(3) . . ?
C01P C013 C011 119.7(3) . . ?
C01P C013 C01V 117.8(3) . . ?
C01V C013 C011 122.5(3) . . ?
N00M C014 C012 115.0(3) . . ?
N00M C014 C01Q 122.7(3) . . ?
C01Q C014 C012 122.3(3) . . ?
C01C C015 C017 121.6(3) . . ?
C01C C015 C027 117.9(3) . . ?
C027 C015 C017 120.5(3) . . ?
C01A C016 C00X 120.9(3) . . ?
C01A C016 C01M 118.6(3) . . ?
C01M C016 C00X 120.4(3) . . ?
N00Q C017 C015 115.0(3) . . ?
N00Q C017 C01J 123.3(3) . . ?
C01J C017 C015 121.7(3) . . ?
C00X C018 H018 121.5 . . ?
C01J C018 C00X 117.0(3) . . ?
C01J C018 H018 121.5 . . ?
N00S C019 H019 119.7 . . ?
N00S C019 C01M 120.6(3) . . ?
C01M C019 H019 119.7 . . ?
C016 C01A H01G 120.0 . . ?
C01I C01A C016 119.9(3) . . ?
C01I C01A H01G 120.0 . . ?
C01G C01B C01Z 119.6(3) . . ?
C01G C01B C026 120.6(3) . . ?
C01Z C01B C026 119.4(3) . . ?
C015 C01C H01I 119.9 . . ?
C01R C01C C015 120.3(3) . . ?
C01R C01C H01I 119.9 . . ?
C00Y C01D H01D 119.9 . . ?
C00Y C01D C01E 120.2(3) . . ?
C01E C01D H01D 119.9 . . ?
C010 C01E H01E 119.9 . . ?
C01D C01E C010 120.2(3) . . ?
C01D C01E H01E 119.9 . . ?
C01W C01F C01X 119.6(3) . . ?
C01W C01F C028 120.5(3) . . ?
C01X C01F C028 119.6(3) . . ?
C01B C01G H01J 119.9 . . ?
C01B C01G C01W 120.3(3) . . ?
C01W C01G H01J 119.9 . . ?
C00Y C01H H01H 119.9 . . ?
C00Y C01H C01K 120.2(3) . . ?
C01K C01H H01H 119.9 . . ?
N00S C01I C01A 120.4(3) . . ?
N00S C01I H01L 119.8 . . ?
C01A C01I H01L 119.8 . . ?
C017 C01J H01M 121.2 . . ?
C018 C01J C017 117.5(3) . . ?
C018 C01J H01M 121.2 . . ?
C010 C01K C01H 120.1(3) . . ?
C010 C01K H01K 119.9 . . ?
C01H C01K H01K 119.9 . . ?
N00T C01L C010 107.0(2) . . ?
N00T C01L H01A 110.3 . . ?
N00T C01L H01B 110.3 . . ?
C010 C01L H01A 110.3 . . ?
C010 C01L H01B 110.3 . . ?
H01A C01L H01B 108.6 . . ?
C016 C01M H01O 120.4 . . ?
C019 C01M C016 119.2(3) . . ?
C019 C01M H01O 120.4 . . ?
C012 C01N H01N 120.2 . . ?
C01Y C01N C012 119.7(3) . . ?
C01Y C01N H01N 120.2 . . ?
C013 C01P H01P 120.0 . . ?
C013 C01P C01T 120.0(3) . . ?
C01T C01P H01P 120.0 . . ?
C014 C01Q H01Q 121.1 . . ?
C022 C01Q C014 117.8(3) . . ?
C022 C01Q H01Q 121.1 . . ?
N00U C01R C01C 120.8(3) . . ?
N00U C01R H01R 119.6 . . ?
C01C C01R H01R 119.6 . . ?
N00K C01S C00Y 109.0(2) . 2_677 ?
N00K C01S H01C 109.9 . . ?
N00K C01S H01F 109.9 . . ?
C00Y C01S H01C 109.9 2_677 . ?
C00Y C01S H01F 109.9 2_677 . ?
H01C C01S H01F 108.3 . . ?
N00K C01T C01P 121.3(3) . . ?
N00K C01T H01T 119.4 . . ?
C01P C01T H01T 119.4 . . ?
C012 C01U H01U 120.0 . . ?
C024 C01U C012 120.0(3) . . ?
C024 C01U H01U 120.0 . . ?
C013 C01V H01V 119.8 . . ?
C013 C01V C025 120.4(3) . . ?
C025 C01V H01V 119.8 . . ?
C01F C01W C01G 120.1(3) . . ?
C01F C01W H01W 119.9 . . ?
C01G C01W H01W 119.9 . . ?
C01F C01X H01X 119.9 . . ?
C01Z C01X C01F 120.2(3) . . ?
C01Z C01X H01X 119.9 . . ?
N00T C01Y C01N 120.8(3) . . ?
N00T C01Y H01Y 119.6 . . ?
C01N C01Y H01Y 119.6 . . ?
C01B C01Z H01Z 120.1 . . ?
C01X C01Z C01B 119.8(3) . . ?
C01X C01Z H01Z 120.1 . . ?
N00U C020 H020 119.6 . . ?
N00U C020 C027 120.8(3) . . ?
C027 C020 H020 119.6 . . ?
C011 C022 H022 121.5 . . ?
C01Q C022 C011 116.9(3) . . ?
C01Q C022 H022 121.5 . . ?
N00T C024 C01U 120.6(3) . . ?
N00T C024 H024 119.7 . . ?
C01U C024 H024 119.7 . . ?
N00K C025 C01V 120.2(3) . . ?
N00K C025 H025 119.9 . . ?
C01V C025 H025 119.9 . . ?
N00S C026 C01B 108.2(2) 2_656 . ?
N00S C026 H02A 110.1 2_656 . ?
N00S C026 H02B 110.1 2_656 . ?
C01B C026 H02A 110.1 . . ?
C01B C026 H02B 110.1 . . ?
H02A C026 H02B 108.4 . . ?
C015 C027 H027 120.2 . . ?
C020 C027 C015 119.6(3) . . ?
C020 C027 H027 120.2 . . ?
N00U C028 C01F 108.7(2) . . ?
N00U C028 H02C 109.9 . . ?
N00U C028 H02D 109.9 . . ?
C01F C028 H02C 109.9 . . ?
C01F C028 H02D 109.9 . . ?
H02C C028 H02D 108.3 . . ?
C1 C1 H1A 109.5 2_656 . ?
C1 C1 H1B 109.5 2_656 . ?
C1 C1 H1C 109.5 2_656 . ?
H1A C1 H1B 109.5 . . ?
H1A C1 H1C 109.5 . . ?
H1B C1 H1C 109.5 . . ?
N1AA C1 C1 178.6(12) . 2_656 ?
N3 C4 C4 170.0(13) . 2_677 ?
C4 C4 H4A 109.5 2_677 . ?
C4 C4 H4B 109.5 2_677 . ?
C4 C4 H4C 109.5 2_677 . ?
H4A C4 H4B 109.5 . . ?
H4A C4 H4C 109.5 . . ?
H4B C4 H4C 109.5 . . ?

loop_
_geom_bond_atom_site_label_1
_geom_bond_atom_site_label_2
_geom_bond_distance
_geom_bond_site_symmetry_2
_geom_bond_publ_flag
P001 F005 1.585(2) . ?
P001 F007 1.602(2) . ?
P001 F00V 1.545(11) . ?
P001 F01O 1.620(8) . ?
P001 F021 1.505(6) . ?
P001 F023 1.625(6) . ?
P001 F1 1.680(5) . ?
P001 F2 1.601(7) . ?
P001 F3 1.489(9) . ?
P001 F4 1.543(14) . ?
P002 F009 1.608(2) . ?
P002 F00C 1.590(3) . ?
P002 F00E 1.594(2) . ?
P002 F00G 1.599(2) . ?
P002 F00I 1.599(2) . ?
P002 F00J 1.594(3) . ?
P003 F00A 1.597(3) . ?
P003 F00D 1.600(2) . ?
P003 F00H 1.597(2) . ?
P003 F00L 1.588(2) . ?
P003 F00W 1.573(3) . ?
P003 F00Z 1.577(3) . ?
P004 F006 1.603(2) . ?
P004 F008 1.589(2) . ?
P004 F00B 1.613(2) . ?
P004 F00F 1.589(3) . ?
P004 F00O 1.597(3) . ?
P004 F00P 1.576(3) . ?
N00K C01S 1.504(4) . ?
N00K C01T 1.322(4) . ?
N00K C025 1.333(4) . ?
N00M N00N 1.329(3) . ?
N00M C014 1.340(4) . ?
N00N C011 1.334(4) . ?
N00Q N00R 1.336(4) . ?
N00Q C017 1.332(4) . ?
N00R C00X 1.342(4) . ?
N00S C019 1.351(4) . ?
N00S C01I 1.328(4) . ?
N00S C026 1.493(4) 2_656 ?
N00T C01L 1.501(4) . ?
N00T C01Y 1.337(4) . ?
N00T C024 1.340(5) . ?
N00U C01R 1.324(5) . ?
N00U C020 1.343(5) . ?
N00U C028 1.499(4) . ?
C00X C016 1.479(4) . ?
C00X C018 1.392(5) . ?
C00Y C01D 1.380(5) . ?
C00Y C01H 1.385(5) . ?
C00Y C01S 1.508(4) 2_677 ?
C010 C01E 1.391(5) . ?
C010 C01K 1.382(5) . ?
C010 C01L 1.507(4) . ?
C011 C013 1.489(4) . ?
C011 C022 1.394(5) . ?
C012 C014 1.477(4) . ?
C012 C01N 1.389(4) . ?
C012 C01U 1.391(5) . ?
C013 C01P 1.362(5) . ?
C013 C01V 1.377(5) . ?
C014 C01Q 1.389(5) . ?
C015 C017 1.483(4) . ?
C015 C01C 1.380(4) . ?
C015 C027 1.389(5) . ?
C016 C01A 1.387(4) . ?
C016 C01M 1.388(5) . ?
C017 C01J 1.390(4) . ?
C018 H018 0.9500 . ?
C018 C01J 1.373(5) . ?
C019 H019 0.9500 . ?
C019 C01M 1.370(5) . ?
C01A H01G 0.9500 . ?
C01A C01I 1.369(5) . ?
C01B C01G 1.380(5) . ?
C01B C01Z 1.397(5) . ?
C01B C026 1.508(4) . ?
C01C H01I 0.9500 . ?
C01C C01R 1.372(5) . ?
C01D H01D 0.9500 . ?
C01D C01E 1.384(4) . ?
C01E H01E 0.9500 . ?
C01F C01W 1.380(5) . ?
C01F C01X 1.393(5) . ?
C01F C028 1.508(4) . ?
C01G H01J 0.9500 . ?
C01G C01W 1.389(4) . ?
C01H H01H 0.9500 . ?
C01H C01K 1.387(5) . ?
C01I H01L 0.9500 . ?
C01J H01M 0.9500 . ?
C01K H01K 0.9500 . ?
C01L H01A 0.9900 . ?
C01L H01B 0.9900 . ?
C01M H01O 0.9500 . ?
C01N H01N 0.9500 . ?
C01N C01Y 1.375(4) . ?
C01P H01P 0.9500 . ?
C01P C01T 1.379(5) . ?
C01Q H01Q 0.9500 . ?
C01Q C022 1.377(5) . ?
C01R H01R 0.9500 . ?
C01S C00Y 1.508(4) 2_677 ?
C01S H01C 0.9900 . ?
C01S H01F 0.9900 . ?
C01T H01T 0.9500 . ?
C01U H01U 0.9500 . ?
C01U C024 1.370(5) . ?
C01V H01V 0.9500 . ?
C01V C025 1.378(5) . ?
C01W H01W 0.9500 . ?
C01X H01X 0.9500 . ?
C01X C01Z 1.384(5) . ?
C01Y H01Y 0.9500 . ?
C01Z H01Z 0.9500 . ?
C020 H020 0.9500 . ?
C020 C027 1.372(5) . ?
C022 H022 0.9500 . ?
C024 H024 0.9500 . ?
C025 H025 0.9500 . ?
C026 N00S 1.493(4) 2_656 ?
C026 H02A 0.9900 . ?
C026 H02B 0.9900 . ?
C027 H027 0.9500 . ?
C028 H02C 0.9900 . ?
C028 H02D 0.9900 . ?
C1 C1 1.452(12) 2_656 ?
C1 H1A 0.9800 . ?
C1 H1B 0.9800 . ?
C1 H1C 0.9800 . ?
C1 N1AA 0.955(9) . ?
N3 C4 1.005(10) . ?
C4 C4 1.421(16) 2_677 ?
C4 H4A 0.9800 . ?
C4 H4B 0.9800 . ?
C4 H4C 0.9800 . ?
